data_4323670
loop_
_publ_author_name
'Akane Sato'
'Hayao Kobayashi'
'Toshio Naito'
'Fumiko Sakai'
'Akiko Kobayashi'

_publ_contact_author_address
; Molecular Assemblies Dynamics
  Institute for Molecular Science
  Myodaiji-cyo
  Okazaki, 444
  JAPAN
;
_publ_contact_author_email akane@ims.ac.jp
_publ_contact_author_fax 81(0564)54(2254)
_publ_contact_author_name 'Akane Sato'
_publ_contact_author_phone 81(0564)55(7427)
_publ_section_title
;
 Enhancement of the Dimensionality of Molecular \p Conductors by the
 Selone Substitution of M(dmit)2 (M = Ni, Pd) Systems: Newly Synthesized
 dmise Compounds [MexH4-xN][Ni(dmise)2]2 (x= 1-3) and Cs[Pd(dmise)2]2
 (dmise = 4,5-Dimercapto-1,3-dithiole-2-selone)
;
_journal_name_full 'Inorganic Chemistry'
_journal_page_first 5262
_journal_page_last 5269
_journal_paper_doi 10.1021/ic970507j
_journal_volume 36
_journal_year 1997
_chemical_formula_iupac '[(C H3)2 H2 N][Ni (S4 C3 Se1)2]2'
_chemical_formula_moiety 'C14 H8 N1 Ni2 S16 Se4'
_chemical_formula_sum 'C14 H8 N Ni2 S16 Se4'
_chemical_formula_weight 1136.444
_chemical_name_systematic ' Me2N2H[Ni(dmise)2]2'
_space_group_IT_number 2
_symmetry_cell_setting triclinic
_symmetry_space_group_name_Hall '-P 1'
_symmetry_space_group_name_H-M 'P -1'
_audit_creation_method 'manual editing of form.cif'
_cell_angle_alpha 100.01(2)
_cell_angle_beta 114.81(5)
_cell_angle_gamma 80.82(5)
_cell_formula_units_Z 1
_cell_length_a 7.625(3)
_cell_length_b 17.583(5)
_cell_length_c 6.526(2)
_cell_measurement_reflns_used 27
_cell_measurement_temperature 298
_cell_measurement_theta_max 26.95
_cell_measurement_theta_min 20.06
_cell_volume 778.4(5)
_computing_cell_refinement 'MXC(MAC Science)'
_computing_data_collection 'MXC(MAC Science)'
_computing_data_reduction 'MXC(MAC Science)'
_computing_molecular_graphics ORTEP80(UNICSIII)
_computing_publication_material teXsan
_computing_structure_refinement UNICSIII
_computing_structure_solution SHELX86
_diffrn_measurement_device_type 'Mac Sciense MXC18'
_diffrn_measurement_method \w--2\q
_diffrn_radiation_type 'Mo K\a'
_diffrn_radiation_wavelength 0.7107
_diffrn_reflns_av_R_equivalents 0.039
_diffrn_reflns_limit_h_max 0
_diffrn_reflns_limit_h_min -9
_diffrn_reflns_limit_k_max 20
_diffrn_reflns_limit_k_min -20
_diffrn_reflns_limit_l_max 7
_diffrn_reflns_limit_l_min -7
_diffrn_reflns_number 3046
_diffrn_reflns_theta_max 24.19
_diffrn_standards_number 3
_exptl_absorpt_coefficient_mu 6.973
_exptl_absorpt_correction_type psi-scan
_exptl_absorpt_process_details '(North, Phillips & Mathews, 1968)'
_exptl_crystal_colour black
_exptl_crystal_density_diffrn 2.425
_exptl_crystal_density_method 'not measured'
_exptl_crystal_description plate
_exptl_crystal_F_000 547.00
_exptl_crystal_size_max 0.20
_exptl_crystal_size_mid 0.15
_exptl_crystal_size_min 0.02
_refine_diff_density_max 0.003
_refine_diff_density_min -0.81
_refine_ls_extinction_method none
_refine_ls_goodness_of_fit_ref 0.744
_refine_ls_number_reflns 1761
_refine_ls_R_factor_gt 0.066
_refine_ls_shift/su_max 0.04
_refine_ls_structure_factor_coef F
_refine_ls_weighting_details 'w = 1/[\s^2^(Fo) + 0.00011|Fo|^2^]'
_refine_ls_weighting_scheme calc
_refine_ls_wR_factor_ref 0.072
_reflns_number_total 2453
_reflns_threshold_expression F>3\s(F)
_cod_data_source_file ic970507j_2.cif
_cod_data_source_block Me2H2N[Ni(dmise)2]2
_cod_original_cell_volume 778.4(4)
_cod_original_formula_sum 'C14 H8 N1 Ni2 S16 Se4'
_cod_database_code 4323670

loop_
_symmetry_equiv_pos_as_xyz
x,y,z
-x,-y,-z

loop_
_atom_site_label
_atom_site_fract_x
_atom_site_fract_y
_atom_site_fract_z
_atom_site_U_iso_or_equiv
_atom_site_adp_type
_atom_site_type_symbol
Se1 0.8767(3) 0.9672(1) 0.7585(3) 0.05 Uij Se
Se2 0.6707(3) 0.1373(1) -0.2513(3) 0.05 Uij Se
Ni 0.7631(3) 0.5355(1) 0.2713(3) 0.03 Uij Ni
S1 0.7176(6) 0.6006(2) 0.5779(6) 0.041(1) Uij S
S2 0.8281(6) 0.6342(2) 0.1687(5) 0.036(1) Uij S
S3 0.4002(6) 0.4340(2) 0.3668(6) 0.3668(6) Uij S
S4 0.7299(6) 0.3064(2) -0.2387(6) 0.039(1) Uij S
S5 0.8736(6) 0.7999(2) 0.3898(6) 0.037(1) Uij S
S6 0.7732(6) 0.4732(2) -0.0391(6) 0.038(1) Uij S
S7 0.7982(6) 0.7699(2) 0.7644(6) 0.035(1) Uij S
S8 0.6628(6) 0.2687(2) 0.1340(6) 0.042(1) Uij S
N 0.522(8) -0.025(2) -0.005(8) 0.15(1) Uij N
C1 0.847(2) 0.8379(8) 0.638(2) 0.035(4) Uij C
C2 0.685(2) 0.2363(8) -0.122(2) 0.028(4) Uij C
C3 0.700(2) 0.3645(7) 0.150(2) 0.034(4) Uij C
C4 0.733(2) 0.3822(7) -0.028(2) 0.039(5) Uij C
C5 0.793(2) 0.6909(8) 0.562(2) 0.038(4) Uij C
C6 0.832(2) 0.7046(7) 0.385(2) 0.027(4) Uij C
C11 0.376(5) -0.004(2) -0.171(4) 0.17(2) Uij C
C12 0.623(5) 0.050(3) 0.231(5) 0.17(2) Uij C

loop_
_atom_type_symbol
_atom_type_scat_dispersion_real
_atom_type_scat_dispersion_imag
_atom_type_scat_source
C .017 .009
; International Tables for X-ray Crystallography
  (Vol. IV)
;
N .029 .018
; International Tables for X-ray Crystallography
  (Vol. IV)
;

loop_
_geom_angle_atom_site_label_1
_geom_angle_atom_site_label_2
_geom_angle_atom_site_label_3
_geom_angle_site_symmetry_1
_geom_angle_site_symmetry_2
_geom_angle_site_symmetry_3
_geom_angle
_geom_angle_publ_flag
S1 Ni S2 . . . 93.3(2) yes
S3 Ni S4 . . . 92.7(2) yes
Ni S1 C1 . . . 102.1(6) yes
Ni S2 C2 . . . 101.8(6) yes
Ni S3 C3 . . . 102.5(6) yes
Ni S4 C4 . . . 102.8(6) yes
S1 C1 C2 . . . 121(1) yes
S2 C2 C1 . . . 122(1) yes
S3 C3 C4 . . . 121(1) yes
S4 C4 C3 . . . 121.4(10) yes
S5 C5 S6 . . . 113.2(7) yes
S5 C1 C2 . . . 115.6(11) yes
S6 C2 C1 . . . 115.7(10) yes
S7 C3 C4 . . . 115.3(10) yes
S7 C6 S8 . . . 114.1(7) yes
S8 C4 C3 . . . 116.2(10) yes
S8 C4 C3 . . . 116.2(10) yes
Se1 C5 S5 . . . 123.6(9) yes
Se1 C5 S6 . . . 123.1(10) yes
Se2 C6 S7 . . . 114.9(6) yes
Se2 C6 S8 . . . 121.9(9) yes
C1 S5 C5 . . . 97.9(8) yes
C2 S6 C5 . . . 97.6(8) yes
C3 S7 C6 . . . 97.2(7) yes
C4 S7 C6 . . . 97.2(7) yes
C4 S8 C6 . . . 97.3(7) yes
C11 N C12 . . . 161(4) yes
S1 Ni S3 . . . 88.3(2) yes
S1 Ni S4 . . . 178.4(2) yes
S2 Ni S3 . . . 178.3(2) yes
S2 Ni S4 . . . 85.6(2) yes
S1 C1 S5 . . . 123.6(10) yes
S2 C2 S6 . . . 122.3(10) yes
S4 C4 S8 . . . 12.4(10) yes

loop_
_geom_bond_atom_site_label_1
_geom_bond_atom_site_label_2
_geom_bond_site_symmetry_1
_geom_bond_site_symmetry_2
_geom_bond_distance
_geom_bond_publ_flag
Ni S1 . . 2.165(4) yes
Ni S2 . . 2.160(5) yes
Ni S3 . . 2.171(5) yes
Ni S4 . . 2.154(4) yes
S1 C1 . . 1.71(2) yes
S2 C2 . . 1.70(1) yes
S3 C3 . . 1.70(1) yes
S4 C4 . . 1.70(2) yes
S5 C1 . . 1.74(1) yes
S5 C5 . . 1.73(2) yes
S6 C2 . . 1.75(2) yes
S6 C5 . . 1.73(2) yes
S7 C3 . . 1.732(1) yes
S7 C6 . . 1.74(2) yes
S8 C4 . . 1.73(1) yes
S8 C6 . . 1.71(9) yes
Se1 C5 . . 1.79(1) yes
Se2 C6 . . 1.80(1) yes
C1 C2 . . 1.37(5) yes
C3 C4 . . 1.38(2) yes
N C11 . . 1.14(5) yes
N C12 . . 1.16(5) yes

loop_
_cod_changelog_entry_id
_cod_changelog_entry_author
_cod_changelog_entry_date
_cod_changelog_entry_text
1 'Vaitkus, Antanas' 2023-12-15T12:36:48+02:00
;
 Changed the y coordinate of atom site 'S1' from '05779(6)' to '0.5779(6)'.
 Changed the x coordinate of atom site 'S3' from '0.402(6)' to '0.4002(6)'.
 These values were corrected after consulting the original publication.
;
